data_7102734
loop_
_publ_author_name
'B\"uttner, Torsten'
'Breher, Frank'
'Gr\"utzmacher, Hansj\"org'

_publ_section_title
;
 Amine olefin rhodium(I) complexes: pKa and NH bond strength.
;
_journal_issue 24
_journal_name_full 'Chemical communications (Cambridge, England)'
_journal_page_first 2820
_journal_page_last 2821
_journal_paper_doi 10.1039/b409981h
_journal_year 2004
_chemical_formula_moiety 'C47 H37.50 F3 N2.50 O3 Rh S'
_chemical_formula_sum 'C47 H37.5 F3 N2.5 O3 Rh S'
_chemical_formula_weight 877.27
_chemical_name_systematic ' ?'
_space_group_IT_number 14
_symmetry_cell_setting monoclinic
_symmetry_space_group_name_Hall '-P 2ybc'
_symmetry_space_group_name_H-M 'P 1 21/c 1'
_atom_sites_solution_hydrogens geom
_atom_sites_solution_primary direct
_atom_sites_solution_secondary difmap
_cell_angle_alpha 90.00
_cell_angle_beta 109.2480(10)
_cell_angle_gamma 90.00
_cell_formula_units_Z 8
_cell_length_a 21.4185(10)
_cell_length_b 16.5711(8)
_cell_length_c 22.8224(11)
_cell_measurement_temperature 200(2)
_cell_volume 7647.5(6)
_computing_molecular_graphics 'Ortep32 for Windows'
_computing_structure_refinement 'SHELXL-97 (Sheldrick, 1997)'
_computing_structure_solution 'SHELXS-97 (Sheldrick, 1990)'
_diffrn_ambient_temperature 200(2)
_diffrn_measured_fraction_theta_full 1.000
_diffrn_measured_fraction_theta_max 1.000
_diffrn_measurement_device_type 'Bruker SMART with CCD detector'
_diffrn_radiation_monochromator graphite
_diffrn_radiation_source 'fine-focus sealed tube'
_diffrn_radiation_type MoK\a
_diffrn_radiation_wavelength 0.71073
_diffrn_reflns_av_R_equivalents 0.0527
_diffrn_reflns_av_sigmaI/netI 0.0430
_diffrn_reflns_limit_h_max 26
_diffrn_reflns_limit_h_min -26
_diffrn_reflns_limit_k_max 20
_diffrn_reflns_limit_k_min -20
_diffrn_reflns_limit_l_max 28
_diffrn_reflns_limit_l_min -28
_diffrn_reflns_number 62096
_diffrn_reflns_theta_full 26.37
_diffrn_reflns_theta_max 26.37
_diffrn_reflns_theta_min 1.55
_exptl_absorpt_coefficient_mu 0.564
_exptl_absorpt_correction_type empirical
_exptl_absorpt_process_details sadabs
_exptl_crystal_colour yellow
_exptl_crystal_density_diffrn 1.524
_exptl_crystal_density_method 'not measured'
_exptl_crystal_description 'rod-like crystal'
_exptl_crystal_F_000 3592
_exptl_crystal_size_max 0.53
_exptl_crystal_size_mid 0.23
_exptl_crystal_size_min 0.22
_refine_diff_density_max 2.108
_refine_diff_density_min -0.725
_refine_diff_density_rms 0.112
_refine_ls_extinction_method none
_refine_ls_goodness_of_fit_ref 1.082
_refine_ls_hydrogen_treatment mixed
_refine_ls_matrix_type full
_refine_ls_number_parameters 1056
_refine_ls_number_reflns 15645
_refine_ls_number_restraints 0
_refine_ls_restrained_S_all 1.082
_refine_ls_R_factor_all 0.0598
_refine_ls_R_factor_gt 0.0492
_refine_ls_shift/su_max 1.483
_refine_ls_shift/su_mean 0.015
_refine_ls_structure_factor_coef Fsqd
_refine_ls_weighting_details 'calc w=1/[\s^2^(Fo^2^)+(0.0624P)^2^+9.6770P] where P=(Fo^2^+2Fc^2^)/3'
_refine_ls_weighting_scheme calc
_refine_ls_wR_factor_gt 0.1197
_refine_ls_wR_factor_ref 0.1250
_reflns_number_gt 13521
_reflns_number_total 15645
_reflns_threshold_expression >2sigma(I)
_cod_data_source_file b409981h.txt
_cod_data_source_block Rh_Amine
_cod_original_sg_symbol_H-M P2(1)/c
_cod_original_formula_sum 'C47 H37.50 F3 N2.50 O3 Rh S'
_cod_database_code 7102734

loop_
_symmetry_equiv_pos_as_xyz
'x, y, z'
'-x, y+1/2, -z+1/2'
'-x, -y, -z'
'x, -y-1/2, z-1/2'

loop_
_atom_site_label
_atom_site_type_symbol
_atom_site_fract_x
_atom_site_fract_y
_atom_site_fract_z
_atom_site_U_iso_or_equiv
_atom_site_adp_type
_atom_site_occupancy
_atom_site_symmetry_multiplicity
_atom_site_calc_flag
_atom_site_refinement_flags
_atom_site_disorder_assembly
_atom_site_disorder_group
Rh1 Rh 0.442514(12) 0.103584(15) 0.240172(11) 0.02019(8) Uani 1 1 d . . .
S1 S 0.48922(7) -0.14874(7) 0.39433(6) 0.0524(3) Uani 1 1 d . . .
N1 N 0.43150(13) 0.13620(16) 0.14889(12) 0.0221(6) Uani 1 1 d . . .
H1 H 0.4554 0.1839 0.1530 0.027 Uiso 1 1 calc R . .
O1 O 0.5159(2) -0.22735(19) 0.40606(18) 0.0639(10) Uani 1 1 d . . .
F1 F 0.3809(3) -0.2012(3) 0.4089(3) 0.139(2) Uani 1 1 d . . .
N2 N 0.45282(14) 0.06975(17) 0.33051(13) 0.0260(6) Uani 1 1 d . . .
H2A H 0.4110 0.0653 0.3331 0.031 Uiso 1 1 calc R . .
H2B H 0.4710 0.0189 0.3366 0.031 Uiso 1 1 calc R . .
O2 O 0.5009(2) -0.1030(2) 0.3480(2) 0.0798(12) Uani 1 1 d . . .
Rh2 Rh 0.018631(12) 0.209159(15) 0.305548(12) 0.02059(8) Uani 1 1 d . . .
S2 S 0.16767(5) -0.04067(6) 0.28462(5) 0.0398(2) Uani 1 1 d . . .
F2 F 0.3701(2) -0.0933(2) 0.3561(3) 0.1323(19) Uani 1 1 d . . .
N3 N -0.07532(13) 0.25032(16) 0.30130(13) 0.0223(6) Uani 1 1 d . . .
H3 H -0.0832 0.2939 0.2741 0.027 Uiso 1 1 calc R . .
O3 O 0.4972(3) -0.1004(3) 0.45092(19) 0.1038(18) Uani 1 1 d . . .
F3 F 0.3821(2) -0.2078(3) 0.3154(3) 0.143(2) Uani 1 1 d . . .
N4 N 0.11192(14) 0.16731(17) 0.31182(13) 0.0247(6) Uani 1 1 d . . .
H4A H 0.1355 0.1612 0.3533 0.030 Uiso 1 1 calc R . .
H4B H 0.1067 0.1166 0.2944 0.030 Uiso 1 1 calc R . .
O4 O 0.10583(18) -0.0007(2) 0.25955(16) 0.0644(10) Uani 1 1 d . . .
F4 F 0.1577(2) -0.00384(18) 0.39206(14) 0.0815(10) Uani 1 1 d . . .
O5 O 0.2236(2) 0.0132(2) 0.29659(18) 0.0708(10) Uani 1 1 d . . .
F5 F 0.22611(18) -0.0993(2) 0.39501(14) 0.0813(10) Uani 1 1 d . . .
N5 N 0.2303(3) 0.1594(4) 0.4373(3) 0.0876(17) Uani 1 1 d . . .
F6 F 0.12301(18) -0.1219(2) 0.35986(16) 0.0791(10) Uani 1 1 d . . .
O6 O 0.17391(18) -0.11596(19) 0.25703(15) 0.0592(9) Uani 1 1 d . . .
C100 C 0.46217(16) 0.0811(2) 0.11264(15) 0.0227(7) Uani 1 1 d . . .
H10A H 0.4547 0.1065 0.0711 0.027 Uiso 1 1 calc R . .
C101 C 0.53616(16) 0.0749(2) 0.14448(16) 0.0236(7) Uani 1 1 d . . .
C102 C 0.56199(16) 0.0412(2) 0.20397(16) 0.0243(7) Uani 1 1 d . . .
C103 C 0.51991(17) 0.0150(2) 0.24027(16) 0.0247(7) Uani 1 1 d . . .
H10B H 0.5460 -0.0042 0.2829 0.030 Uiso 1 1 calc R . .
C104 C 0.45839(17) -0.0234(2) 0.21611(16) 0.0254(7) Uani 1 1 d . . .
H10C H 0.4504 -0.0631 0.2459 0.031 Uiso 1 1 calc R . .
C105 C 0.42857(16) -0.0488(2) 0.15133(16) 0.0233(7) Uani 1 1 d . . .
C106 C 0.43239(15) -0.00183(19) 0.10159(15) 0.0226(7) Uani 1 1 d . . .
C107 C 0.57865(18) 0.0984(2) 0.11293(18) 0.0317(8) Uani 1 1 d . . .
H10D H 0.5610 0.1207 0.0725 0.038 Uiso 1 1 calc R . .
C108 C 0.64645(19) 0.0897(2) 0.13982(19) 0.0365(9) Uani 1 1 d . . .
H10E H 0.6751 0.1062 0.1180 0.044 Uiso 1 1 calc R . .
C109 C 0.67202(18) 0.0570(2) 0.19832(19) 0.0361(9) Uani 1 1 d . . .
H10F H 0.7184 0.0500 0.2167 0.043 Uiso 1 1 calc R . .
C110 C 0.63040(17) 0.0343(2) 0.23028(17) 0.0301(8) Uani 1 1 d . . .
H11A H 0.6487 0.0134 0.2712 0.036 Uiso 1 1 calc R . .
C111 C 0.39862(17) -0.1245(2) 0.13912(17) 0.0288(8) Uani 1 1 d . . .
H11B H 0.3931 -0.1552 0.1722 0.035 Uiso 1 1 calc R . .
C112 C 0.37702(18) -0.1553(2) 0.08003(18) 0.0337(8) Uani 1 1 d . . .
H11C H 0.3574 -0.2073 0.0725 0.040 Uiso 1 1 calc R . .
C113 C 0.38394(19) -0.1104(2) 0.03135(18) 0.0339(8) Uani 1 1 d . . .
H11D H 0.3700 -0.1321 -0.0095 0.041 Uiso 1 1 calc R . .
C114 C 0.41115(17) -0.0339(2) 0.04218(16) 0.0289(8) Uani 1 1 d . . .
H11E H 0.4153 -0.0031 0.0086 0.035 Uiso 1 1 calc R . .
C200 C 0.36186(17) 0.1594(2) 0.10783(16) 0.0286(8) Uani 1 1 d . . .
H20A H 0.3642 0.1752 0.0663 0.034 Uiso 1 1 calc R . .
C201 C 0.31269(17) 0.0912(2) 0.09779(17) 0.0291(8) Uani 1 1 d . . .
C202 C 0.30154(17) 0.0522(2) 0.14759(17) 0.0295(8) Uani 1 1 d . . .
C203 C 0.33499(17) 0.0760(2) 0.21235(16) 0.0280(7) Uani 1 1 d . . .
H20B H 0.3235 0.0405 0.2428 0.034 Uiso 1 1 calc R . .
C204 C 0.34568(16) 0.1569(2) 0.23199(16) 0.0265(7) Uani 1 1 d . . .
H20C H 0.3399 0.1660 0.2732 0.032 Uiso 1 1 calc R . .
C205 C 0.32861(17) 0.2274(2) 0.19209(17) 0.0290(8) Uani 1 1 d . . .
C206 C 0.33729(18) 0.2314(2) 0.13414(18) 0.0327(8) Uani 1 1 d . . .
C207 C 0.27598(19) 0.0682(3) 0.03725(18) 0.0394(9) Uani 1 1 d . . .
H20D H 0.2823 0.0956 0.0031 0.047 Uiso 1 1 calc R . .
C208 C 0.23065(19) 0.0062(3) 0.0265(2) 0.0463(11) Uani 1 1 d . . .
H20E H 0.2060 -0.0088 -0.0149 0.056 Uiso 1 1 calc R . .
C209 C 0.2211(2) -0.0337(3) 0.0752(2) 0.0466(11) Uani 1 1 d . . .
H20F H 0.1906 -0.0771 0.0677 0.056 Uiso 1 1 calc R . .
C210 C 0.25592(18) -0.0110(2) 0.1358(2) 0.0369(9) Uani 1 1 d . . .
H21A H 0.2487 -0.0387 0.1694 0.044 Uiso 1 1 calc R . .
C212 C 0.30271(18) 0.2956(2) 0.21270(19) 0.0347(9) Uani 1 1 d . . .
H21B H 0.2967 0.2943 0.2521 0.042 Uiso 1 1 calc R . .
C213 C 0.2861(2) 0.3638(3) 0.1771(2) 0.0516(12) Uani 1 1 d . . .
H21C H 0.2679 0.4089 0.1916 0.062 Uiso 1 1 calc R . .
C214 C 0.2954(3) 0.3672(3) 0.1208(3) 0.0737(18) Uani 1 1 d . . .
H21D H 0.2846 0.4150 0.0965 0.088 Uiso 1 1 calc R . .
C215 C 0.3207(3) 0.3009(3) 0.0990(2) 0.0561(13) Uani 1 1 d . . .
H21E H 0.3268 0.3034 0.0596 0.067 Uiso 1 1 calc R . .
C300 C 0.49291(18) 0.1214(2) 0.38439(16) 0.0292(8) Uani 1 1 d . . .
H30A H 0.4912 0.0959 0.4235 0.035 Uiso 1 1 calc R . .
C301 C 0.56425(18) 0.1247(2) 0.38752(17) 0.0309(8) Uani 1 1 d . . .
C302 C 0.58202(17) 0.1543(2) 0.33773(17) 0.0296(8) Uani 1 1 d . . .
C303 C 0.53325(16) 0.1834(2) 0.27985(16) 0.0263(7) Uani 1 1 d . . .
H30B H 0.5538 0.1992 0.2480 0.032 Uiso 1 1 calc R . .
C304 C 0.47747(16) 0.2296(2) 0.27620(16) 0.0244(7) Uani 1 1 d . . .
H30C H 0.4672 0.2710 0.2425 0.029 Uiso 1 1 calc R . .
C305 C 0.45823(16) 0.2548(2) 0.32939(16) 0.0252(7) Uani 1 1 d . . .
C306 C 0.46515(17) 0.2050(2) 0.38080(16) 0.0277(7) Uani 1 1 d . . .
C307 C 0.6133(2) 0.1022(3) 0.4421(2) 0.0488(11) Uani 1 1 d . . .
H30D H 0.6014 0.0825 0.4761 0.059 Uiso 1 1 calc R . .
C308 C 0.6794(2) 0.1084(3) 0.4475(2) 0.0565(13) Uani 1 1 d . . .
H30E H 0.7126 0.0934 0.4852 0.068 Uiso 1 1 calc R . .
C309 C 0.6970(2) 0.1359(3) 0.3989(2) 0.0500(12) Uani 1 1 d . . .
H30F H 0.7424 0.1394 0.4026 0.060 Uiso 1 1 calc R . .
C310 C 0.64890(18) 0.1588(2) 0.34431(19) 0.0374(9) Uani 1 1 d . . .
H31A H 0.6617 0.1778 0.3107 0.045 Uiso 1 1 calc R . .
C311 C 0.43420(16) 0.3330(2) 0.32944(17) 0.0285(8) Uani 1 1 d . . .
H31B H 0.4281 0.3666 0.2943 0.034 Uiso 1 1 calc R . .
C312 C 0.41905(18) 0.3624(2) 0.37972(18) 0.0341(8) Uani 1 1 d . . .
H31C H 0.4035 0.4161 0.3794 0.041 Uiso 1 1 calc R . .
C313 C 0.4265(2) 0.3134(3) 0.43047(19) 0.0396(9) Uani 1 1 d . . .
H31D H 0.4159 0.3334 0.4650 0.047 Uiso 1 1 calc R . .
C314 C 0.44931(19) 0.2357(2) 0.43118(17) 0.0347(8) Uani 1 1 d . . .
H31E H 0.4543 0.2024 0.4664 0.042 Uiso 1 1 calc R . .
C400 C -0.13306(17) 0.1934(2) 0.27193(16) 0.0265(7) Uani 1 1 d . . .
H40A H -0.1738 0.2193 0.2756 0.032 Uiso 1 1 calc R . .
C401 C -0.14297(17) 0.1841(2) 0.20352(16) 0.0266(7) Uani 1 1 d . . .
C402 C -0.09305(18) 0.1517(2) 0.18372(16) 0.0276(7) Uani 1 1 d . . .
C403 C -0.02926(18) 0.1236(2) 0.22656(17) 0.0283(7) Uani 1 1 d . . .
H40B H 0.0017 0.1048 0.2048 0.034 Uiso 1 1 calc R . .
C404 C -0.02002(18) 0.0836(2) 0.28273(17) 0.0288(8) Uani 1 1 d . . .
H40C H 0.0160 0.0424 0.2921 0.035 Uiso 1 1 calc R . .
C405 C -0.07225(17) 0.0619(2) 0.30823(16) 0.0273(7) Uani 1 1 d . . .
C406 C -0.12567(18) 0.1128(2) 0.30346(16) 0.0279(8) Uani 1 1 d . . .
C407 C -0.20278(19) 0.2082(2) 0.16075(18) 0.0327(8) Uani 1 1 d . . .
H40D H -0.2367 0.2290 0.1748 0.039 Uiso 1 1 calc R . .
C408 C -0.2133(2) 0.2021(2) 0.09739(18) 0.0383(9) Uani 1 1 d . . .
H40E H -0.2542 0.2187 0.0681 0.046 Uiso 1 1 calc R . .
C409 C -0.1636(2) 0.1714(2) 0.07742(18) 0.0383(9) Uani 1 1 d . . .
H40F H -0.1705 0.1668 0.0343 0.046 Uiso 1 1 calc R . .
C410 C -0.1046(2) 0.1475(2) 0.11969(17) 0.0341(8) Uani 1 1 d . . .
H41A H -0.0707 0.1277 0.1052 0.041 Uiso 1 1 calc R . .
C411 C -0.0683(2) -0.0124(2) 0.33822(18) 0.0356(9) Uani 1 1 d . . .
H41B H -0.0321 -0.0472 0.3417 0.043 Uiso 1 1 calc R . .
C412 C -0.1160(2) -0.0359(3) 0.36284(19) 0.0435(10) Uani 1 1 d . . .
H41C H -0.1127 -0.0867 0.3829 0.052 Uiso 1 1 calc R . .
C413 C -0.1686(2) 0.0145(3) 0.35824(19) 0.0425(10) Uani 1 1 d . . .
H41D H -0.2011 -0.0012 0.3759 0.051 Uiso 1 1 calc R . .
C414 C -0.17418(19) 0.0876(2) 0.32812(17) 0.0342(9) Uani 1 1 d . . .
H41E H -0.2113 0.1211 0.3241 0.041 Uiso 1 1 calc R . .
C500 C -0.08131(17) 0.2856(2) 0.36043(16) 0.0252(7) Uani 1 1 d . . .
H50A H -0.1269 0.3085 0.3502 0.030 Uiso 1 1 calc R . .
C501 C -0.07281(17) 0.2234(2) 0.41052(16) 0.0270(7) Uani 1 1 d . . .
C502 C -0.01752(18) 0.1729(2) 0.42874(16) 0.0273(7) Uani 1 1 d . . .
C503 C 0.03805(18) 0.1834(2) 0.40463(16) 0.0278(7) Uani 1 1 d . . .
H50B H 0.0736 0.1423 0.4213 0.033 Uiso 1 1 calc R . .
C504 C 0.06347(17) 0.2606(2) 0.39785(16) 0.0251(7) Uani 1 1 d . . .
H50C H 0.1129 0.2617 0.4113 0.030 Uiso 1 1 calc R . .
C505 C 0.03504(17) 0.3380(2) 0.40795(15) 0.0235(7) Uani 1 1 d . . .
C506 C -0.03312(16) 0.3531(2) 0.38618(15) 0.0234(7) Uani 1 1 d . . .
C507 C -0.11995(19) 0.2184(2) 0.44088(17) 0.0342(9) Uani 1 1 d . . .
H50D H -0.1568 0.2541 0.4294 0.041 Uiso 1 1 calc R . .
C508 C -0.1136(2) 0.1628(3) 0.48700(18) 0.0396(10) Uani 1 1 d . . .
H50E H -0.1453 0.1605 0.5078 0.048 Uiso 1 1 calc R . .
C509 C -0.0603(2) 0.1098(2) 0.50299(18) 0.0416(10) Uani 1 1 d . . .
H50F H -0.0564 0.0698 0.5338 0.050 Uiso 1 1 calc R . .
C510 C -0.0131(2) 0.1153(2) 0.47415(17) 0.0345(8) Uani 1 1 d . . .
H51A H 0.0232 0.0790 0.4856 0.041 Uiso 1 1 calc R . .
C511 C 0.07730(18) 0.3997(2) 0.43818(16) 0.0281(7) Uani 1 1 d . . .
H51B H 0.1236 0.3899 0.4537 0.034 Uiso 1 1 calc R . .
C512 C 0.05357(19) 0.4748(2) 0.44626(17) 0.0320(8) Uani 1 1 d . . .
H51C H 0.0832 0.5154 0.4685 0.038 Uiso 1 1 calc R . .
C513 C -0.0138(2) 0.4908(2) 0.42172(18) 0.0344(8) Uani 1 1 d . . .
H51D H -0.0302 0.5432 0.4251 0.041 Uiso 1 1 calc R . .
C514 C -0.05655(18) 0.4298(2) 0.39240(17) 0.0298(8) Uani 1 1 d . . .
H51E H -0.1027 0.4404 0.3762 0.036 Uiso 1 1 calc R . .
C600 C 0.15450(17) 0.2149(2) 0.28333(16) 0.0257(7) Uani 1 1 d . . .
H60A H 0.1981 0.1869 0.2937 0.031 Uiso 1 1 calc R . .
C601 C 0.12316(17) 0.2145(2) 0.21388(16) 0.0247(7) Uani 1 1 d . . .
C602 C 0.06069(17) 0.2476(2) 0.18518(17) 0.0267(7) Uani 1 1 d . . .
C603 C 0.02084(17) 0.2839(2) 0.22029(16) 0.0263(7) Uani 1 1 d . . .
H60B H -0.0241 0.3011 0.1931 0.032 Uiso 1 1 calc R . .
C604 C 0.04542(17) 0.3312(2) 0.27310(17) 0.0262(7) Uani 1 1 d . . .
H60C H 0.0144 0.3753 0.2753 0.031 Uiso 1 1 calc R . .
C605 C 0.11535(17) 0.3535(2) 0.30233(16) 0.0251(7) Uani 1 1 d . . .
C606 C 0.16711(17) 0.2990(2) 0.30899(16) 0.0253(7) Uani 1 1 d . . .
C607 C 0.15735(19) 0.1798(2) 0.17719(18) 0.0345(8) Uani 1 1 d . . .
H60D H 0.1995 0.1558 0.1965 0.041 Uiso 1 1 calc R . .
C608 C 0.1302(2) 0.1802(3) 0.1135(2) 0.0427(10) Uani 1 1 d . . .
H60E H 0.1540 0.1572 0.0891 0.051 Uiso 1 1 calc R . .
C609 C 0.0688(2) 0.2136(3) 0.08481(19) 0.0421(10) Uani 1 1 d . . .
H60F H 0.0505 0.2141 0.0408 0.051 Uiso 1 1 calc R . .
C610 C 0.03428(19) 0.2463(2) 0.12047(17) 0.0336(8) Uani 1 1 d . . .
H61A H -0.0084 0.2685 0.1006 0.040 Uiso 1 1 calc R . .
C611 C 0.12983(18) 0.4319(2) 0.32496(17) 0.0297(8) Uani 1 1 d . . .
H61B H 0.0948 0.4688 0.3212 0.036 Uiso 1 1 calc R . .
C612 C 0.19435(19) 0.4567(2) 0.35266(18) 0.0358(9) Uani 1 1 d . . .
H61C H 0.2036 0.5110 0.3661 0.043 Uiso 1 1 calc R . .
C613 C 0.24537(19) 0.4027(2) 0.36078(18) 0.0345(9) Uani 1 1 d . . .
H61D H 0.2897 0.4194 0.3810 0.041 Uiso 1 1 calc R . .
C614 C 0.23211(17) 0.3244(2) 0.33956(17) 0.0306(8) Uani 1 1 d . . .
H61E H 0.2675 0.2874 0.3458 0.037 Uiso 1 1 calc R . .
C700 C 0.3328(4) 0.0754(6) 0.4369(7) 0.188(7) Uani 0.845(9) 1 d P A 1
H70A H 0.3721 0.0920 0.4710 0.282 Uiso 0.845(9) 1 calc PR A 1
H70B H 0.3399 0.0854 0.3972 0.282 Uiso 0.845(9) 1 calc PR A 1
H70C H 0.3247 0.0177 0.4407 0.282 Uiso 0.845(9) 1 calc PR A 1
C701 C 0.2759(4) 0.1214(5) 0.4393(3) 0.076(2) Uani 0.845(9) 1 d P A 1
C702 C 0.1826(16) 0.193(3) 0.5281(13) 0.10(2) Uani 0.155(9) 1 d P A 2
H70D H 0.1356 0.1792 0.5121 0.145 Uiso 0.155(9) 1 calc PR A 2
H70E H 0.1873 0.2509 0.5384 0.145 Uiso 0.155(9) 1 calc PR A 2
H70F H 0.2045 0.1615 0.5654 0.145 Uiso 0.155(9) 1 calc PR A 2
C703 C 0.2114(17) 0.177(2) 0.4835(15) 0.059(10) Uani 0.155(9) 1 d P A 2
C800 C 0.1691(3) -0.0674(3) 0.3616(2) 0.0486(11) Uani 1 1 d . . .
C900 C 0.4013(4) -0.1624(4) 0.3691(4) 0.095(2) Uani 1 1 d . . .

loop_
_atom_site_aniso_label
_atom_site_aniso_U_11
_atom_site_aniso_U_22
_atom_site_aniso_U_33
_atom_site_aniso_U_23
_atom_site_aniso_U_13
_atom_site_aniso_U_12
Rh1 0.02110(13) 0.01972(13) 0.02002(13) 0.00149(10) 0.00716(10) 0.00151(10)
S1 0.0760(8) 0.0331(6) 0.0494(7) 0.0145(5) 0.0225(6) 0.0072(5)
N1 0.0224(14) 0.0187(13) 0.0255(14) 0.0017(11) 0.0083(12) 0.0005(11)
O1 0.094(3) 0.0357(17) 0.077(2) 0.0145(17) 0.049(2) 0.0207(18)
F1 0.162(5) 0.087(3) 0.234(6) 0.014(3) 0.155(5) 0.006(3)
N2 0.0296(15) 0.0239(15) 0.0258(15) 0.0022(12) 0.0107(13) 0.0010(12)
O2 0.096(3) 0.068(3) 0.084(3) 0.044(2) 0.042(2) 0.022(2)
Rh2 0.02087(13) 0.01780(13) 0.02399(14) -0.00026(10) 0.00860(11) 0.00012(9)
S2 0.0502(6) 0.0340(5) 0.0336(5) -0.0005(4) 0.0116(5) 0.0108(4)
F2 0.089(3) 0.064(2) 0.246(6) 0.013(3) 0.058(3) 0.032(2)
N3 0.0234(14) 0.0193(14) 0.0248(14) -0.0020(11) 0.0089(12) -0.0025(11)
O3 0.184(5) 0.058(3) 0.057(3) -0.006(2) 0.023(3) 0.018(3)
F3 0.109(4) 0.115(4) 0.168(5) -0.050(4) -0.005(3) -0.001(3)
N4 0.0266(14) 0.0199(14) 0.0277(15) 0.0038(12) 0.0093(12) 0.0042(11)
O4 0.071(2) 0.063(2) 0.051(2) -0.0044(17) 0.0077(17) 0.0315(18)
F4 0.149(3) 0.0556(18) 0.0504(17) -0.0164(15) 0.048(2) -0.010(2)
O5 0.087(3) 0.060(2) 0.074(3) 0.0049(19) 0.038(2) -0.016(2)
F5 0.091(2) 0.075(2) 0.0492(18) 0.0174(16) -0.0148(17) -0.0030(18)
N5 0.082(4) 0.086(4) 0.069(4) -0.010(3) -0.011(3) 0.021(3)
F6 0.095(2) 0.068(2) 0.083(2) -0.0028(17) 0.041(2) -0.0327(18)
O6 0.081(2) 0.0423(18) 0.0478(19) -0.0107(15) 0.0126(17) 0.0180(17)
C100 0.0270(17) 0.0214(16) 0.0213(16) 0.0042(13) 0.0101(14) 0.0021(13)
C101 0.0240(17) 0.0208(16) 0.0284(18) -0.0027(14) 0.0119(14) -0.0003(13)
C102 0.0266(17) 0.0198(16) 0.0270(17) -0.0037(14) 0.0096(14) 0.0008(13)
C103 0.0298(18) 0.0220(16) 0.0218(16) 0.0011(13) 0.0078(14) 0.0019(14)
C104 0.0298(18) 0.0220(16) 0.0271(17) 0.0053(14) 0.0129(15) 0.0049(14)
C105 0.0199(15) 0.0222(16) 0.0298(18) 0.0018(14) 0.0110(14) 0.0029(13)
C106 0.0199(15) 0.0212(16) 0.0272(17) -0.0006(13) 0.0084(13) 0.0018(13)
C107 0.0339(19) 0.0307(19) 0.035(2) -0.0024(16) 0.0168(17) -0.0054(15)
C108 0.0302(19) 0.041(2) 0.043(2) -0.0074(18) 0.0183(18) -0.0080(17)
C109 0.0223(17) 0.043(2) 0.041(2) -0.0159(18) 0.0085(16) -0.0018(16)
C110 0.0286(18) 0.0287(19) 0.0313(19) -0.0080(15) 0.0075(15) 0.0020(15)
C111 0.0273(18) 0.0242(17) 0.037(2) 0.0024(15) 0.0127(16) -0.0004(14)
C112 0.035(2) 0.0248(18) 0.042(2) -0.0066(16) 0.0135(17) -0.0048(15)
C113 0.034(2) 0.036(2) 0.0288(19) -0.0095(16) 0.0076(16) -0.0023(16)
C114 0.0294(18) 0.0320(19) 0.0272(18) 0.0009(15) 0.0119(15) 0.0012(15)
C200 0.0318(18) 0.0304(19) 0.0223(17) 0.0052(14) 0.0071(15) 0.0090(15)
C201 0.0225(17) 0.0331(19) 0.0280(18) -0.0077(15) 0.0034(14) 0.0083(14)
C202 0.0221(17) 0.0304(19) 0.036(2) -0.0067(16) 0.0093(15) 0.0067(14)
C203 0.0241(17) 0.0328(19) 0.0271(18) -0.0013(15) 0.0087(15) 0.0004(14)
C204 0.0221(16) 0.0320(19) 0.0279(18) -0.0032(15) 0.0119(14) 0.0017(14)
C205 0.0208(16) 0.0315(19) 0.0321(19) -0.0043(15) 0.0052(15) 0.0042(14)
C206 0.0313(19) 0.0308(19) 0.033(2) 0.0055(16) 0.0064(16) 0.0103(16)
C207 0.0284(19) 0.054(3) 0.031(2) -0.0036(18) 0.0027(16) 0.0131(18)
C208 0.028(2) 0.060(3) 0.042(2) -0.024(2) -0.0012(18) 0.0046(19)
C209 0.028(2) 0.047(3) 0.060(3) -0.023(2) 0.008(2) -0.0050(18)
C210 0.0247(18) 0.036(2) 0.047(2) -0.0091(18) 0.0075(17) -0.0002(16)
C212 0.0265(18) 0.035(2) 0.038(2) -0.0081(17) 0.0045(16) 0.0047(15)
C213 0.055(3) 0.037(2) 0.060(3) -0.004(2) 0.016(2) 0.023(2)
C214 0.107(5) 0.044(3) 0.078(4) 0.028(3) 0.041(4) 0.048(3)
C215 0.078(3) 0.044(3) 0.050(3) 0.017(2) 0.026(3) 0.030(2)
C300 0.0325(19) 0.0304(19) 0.0236(17) 0.0038(15) 0.0077(15) 0.0039(15)
C301 0.0289(18) 0.0301(19) 0.0275(18) -0.0018(15) 0.0006(15) 0.0042(15)
C302 0.0259(17) 0.0275(18) 0.0331(19) -0.0085(15) 0.0064(15) 0.0011(14)
C303 0.0240(17) 0.0274(17) 0.0284(18) -0.0005(15) 0.0099(14) -0.0041(14)
C304 0.0243(16) 0.0217(16) 0.0267(17) 0.0006(14) 0.0076(14) -0.0016(13)
C305 0.0210(16) 0.0254(17) 0.0281(18) -0.0037(14) 0.0064(14) -0.0020(13)
C306 0.0240(17) 0.0321(19) 0.0267(18) -0.0034(15) 0.0077(14) 0.0001(14)
C307 0.042(2) 0.061(3) 0.037(2) 0.007(2) 0.0038(19) 0.014(2)
C308 0.038(2) 0.075(4) 0.042(3) 0.000(2) -0.006(2) 0.016(2)
C309 0.025(2) 0.068(3) 0.050(3) -0.022(2) 0.0029(19) 0.007(2)
C310 0.0272(19) 0.042(2) 0.041(2) -0.0159(18) 0.0081(17) 0.0007(16)
C311 0.0220(17) 0.0256(18) 0.036(2) -0.0030(15) 0.0073(15) -0.0030(14)
C312 0.0289(19) 0.032(2) 0.041(2) -0.0076(17) 0.0110(17) -0.0006(15)
C313 0.040(2) 0.045(2) 0.038(2) -0.0148(19) 0.0182(18) -0.0015(18)
C314 0.038(2) 0.042(2) 0.0244(18) -0.0019(16) 0.0101(16) 0.0006(17)
C400 0.0232(17) 0.0282(18) 0.0290(18) -0.0068(15) 0.0100(14) -0.0048(14)
C401 0.0288(18) 0.0223(16) 0.0279(18) -0.0038(14) 0.0081(15) -0.0068(14)
C402 0.0363(19) 0.0188(16) 0.0288(18) -0.0040(14) 0.0122(15) -0.0097(14)
C403 0.0321(19) 0.0221(17) 0.0349(19) -0.0039(15) 0.0168(16) -0.0038(14)
C404 0.0316(19) 0.0187(16) 0.037(2) -0.0031(15) 0.0117(16) -0.0003(14)
C405 0.0311(18) 0.0242(17) 0.0248(17) -0.0066(14) 0.0065(15) -0.0084(14)
C406 0.0322(18) 0.0286(18) 0.0224(17) -0.0070(14) 0.0082(15) -0.0113(15)
C407 0.0303(19) 0.0317(19) 0.033(2) -0.0047(16) 0.0069(16) -0.0075(15)
C408 0.040(2) 0.034(2) 0.033(2) -0.0010(17) 0.0005(18) -0.0116(17)
C409 0.056(3) 0.031(2) 0.0263(19) -0.0061(16) 0.0115(18) -0.0154(18)
C410 0.045(2) 0.0281(19) 0.032(2) -0.0069(16) 0.0164(18) -0.0108(16)
C411 0.046(2) 0.0254(19) 0.033(2) -0.0046(16) 0.0089(18) -0.0083(16)
C412 0.064(3) 0.032(2) 0.035(2) -0.0008(17) 0.016(2) -0.021(2)
C413 0.048(2) 0.043(2) 0.041(2) -0.0085(19) 0.021(2) -0.025(2)
C414 0.033(2) 0.038(2) 0.034(2) -0.0114(17) 0.0142(17) -0.0160(16)
C500 0.0239(17) 0.0256(17) 0.0269(18) -0.0049(14) 0.0094(14) -0.0018(13)
C501 0.0281(18) 0.0265(18) 0.0266(18) -0.0061(14) 0.0094(15) -0.0103(14)
C502 0.0342(19) 0.0235(17) 0.0241(17) -0.0072(14) 0.0093(15) -0.0092(14)
C503 0.0302(18) 0.0233(17) 0.0300(19) 0.0021(14) 0.0101(15) 0.0007(14)
C504 0.0246(17) 0.0243(17) 0.0257(17) -0.0008(14) 0.0072(14) -0.0003(13)
C505 0.0290(17) 0.0211(16) 0.0215(16) 0.0011(13) 0.0099(14) -0.0008(13)
C506 0.0257(17) 0.0252(17) 0.0214(16) -0.0018(13) 0.0105(14) -0.0023(13)
C507 0.035(2) 0.039(2) 0.031(2) -0.0126(17) 0.0151(17) -0.0116(17)
C508 0.047(2) 0.045(2) 0.034(2) -0.0102(18) 0.0225(19) -0.0164(19)
C509 0.066(3) 0.035(2) 0.027(2) -0.0031(17) 0.019(2) -0.021(2)
C510 0.048(2) 0.0258(19) 0.0299(19) -0.0050(15) 0.0123(17) -0.0070(16)
C511 0.0276(18) 0.0311(19) 0.0247(17) -0.0020(15) 0.0076(14) -0.0062(14)
C512 0.041(2) 0.0249(18) 0.0293(19) -0.0069(15) 0.0107(17) -0.0081(16)
C513 0.046(2) 0.0238(18) 0.035(2) -0.0049(16) 0.0164(18) 0.0019(16)
C514 0.0304(18) 0.0307(19) 0.0306(19) -0.0034(15) 0.0130(16) 0.0020(15)
C600 0.0230(16) 0.0250(17) 0.0304(18) 0.0009(14) 0.0106(14) 0.0027(13)
C601 0.0255(17) 0.0226(17) 0.0289(18) 0.0017(14) 0.0130(14) -0.0026(13)
C602 0.0278(18) 0.0212(17) 0.0331(19) 0.0021(14) 0.0124(15) -0.0041(14)
C603 0.0230(16) 0.0244(17) 0.0301(18) 0.0070(14) 0.0066(14) 0.0033(13)
C604 0.0275(17) 0.0183(16) 0.0355(19) 0.0050(14) 0.0141(15) 0.0035(13)
C605 0.0276(17) 0.0246(17) 0.0262(17) 0.0031(14) 0.0129(14) -0.0019(14)
C606 0.0266(17) 0.0274(18) 0.0260(17) 0.0008(14) 0.0142(14) -0.0011(14)
C607 0.033(2) 0.035(2) 0.039(2) -0.0063(17) 0.0171(17) -0.0021(16)
C608 0.050(3) 0.047(2) 0.039(2) -0.0045(19) 0.025(2) -0.003(2)
C609 0.056(3) 0.045(2) 0.028(2) 0.0020(18) 0.0170(19) -0.004(2)
C610 0.037(2) 0.033(2) 0.0282(19) 0.0063(16) 0.0072(16) -0.0008(16)
C611 0.0353(19) 0.0250(18) 0.0330(19) 0.0040(15) 0.0166(16) -0.0002(15)
C612 0.042(2) 0.0289(19) 0.042(2) -0.0029(17) 0.0206(18) -0.0117(17)
C613 0.0291(19) 0.041(2) 0.035(2) -0.0026(17) 0.0117(16) -0.0114(16)
C614 0.0261(18) 0.037(2) 0.0312(19) -0.0001(16) 0.0124(15) 0.0001(15)
C700 0.056(5) 0.077(6) 0.42(2) -0.059(10) 0.068(9) -0.012(5)
C701 0.083(5) 0.064(5) 0.060(4) 0.002(3) -0.006(4) -0.018(4)
C702 0.042(19) 0.22(6) 0.022(15) -0.01(2) -0.002(13) 0.07(3)
C703 0.07(2) 0.05(2) 0.046(18) -0.003(15) 0.004(16) 0.039(17)
C800 0.068(3) 0.035(2) 0.037(2) -0.0021(19) 0.010(2) -0.005(2)
C900 0.090(5) 0.055(4) 0.155(7) -0.004(4) 0.063(5) 0.006(3)

loop_
_geom_angle_atom_site_label_1
_geom_angle_atom_site_label_2
_geom_angle_atom_site_label_3
_geom_angle
N2 Rh1 N1 179.25(11)
N2 Rh1 C204 88.93(12)
N1 Rh1 C204 91.03(12)
N2 Rh1 C103 89.17(12)
N1 Rh1 C103 90.63(11)
C204 Rh1 C103 161.62(13)
N2 Rh1 C203 89.38(12)
N1 Rh1 C203 90.14(12)
C204 Rh1 C203 37.05(13)
C103 Rh1 C203 124.65(13)
N2 Rh1 C104 90.85(12)
N1 Rh1 C104 88.56(11)
C204 Rh1 C104 124.97(13)
C103 Rh1 C104 36.79(12)
C203 Rh1 C104 87.92(13)
N2 Rh1 C303 87.97(12)
N1 Rh1 C303 92.71(12)
C204 Rh1 C303 117.15(13)
C103 Rh1 C303 81.04(12)
C203 Rh1 C303 154.14(13)
C104 Rh1 C303 117.83(12)
N2 Rh1 C304 88.53(12)
N1 Rh1 C304 92.21(12)
C204 Rh1 C304 81.45(12)
C103 Rh1 C304 116.78(12)
C203 Rh1 C304 118.49(12)
C104 Rh1 C304 153.56(12)
C303 Rh1 C304 35.73(12)
O2 S1 O1 119.0(2)
O2 S1 O3 111.7(3)
O1 S1 O3 114.2(2)
O2 S1 C900 105.0(3)
O1 S1 C900 105.1(3)
O3 S1 C900 99.0(4)
C100 N1 C200 109.1(2)
C100 N1 Rh1 117.43(19)
C200 N1 Rh1 116.3(2)
C100 N1 H1 104.0
C200 N1 H1 104.0
Rh1 N1 H1 104.0
C300 N2 Rh1 120.0(2)
C300 N2 H2A 107.3
Rh1 N2 H2A 107.3
C300 N2 H2B 107.3
Rh1 N2 H2B 107.3
H2A N2 H2B 106.9
N4 Rh2 N3 178.64(11)
N4 Rh2 C504 87.52(12)
N3 Rh2 C504 91.59(12)
N4 Rh2 C503 90.73(12)
N3 Rh2 C503 87.93(12)
C504 Rh2 C503 37.79(13)
N4 Rh2 C404 88.81(12)
N3 Rh2 C404 90.91(12)
C504 Rh2 C404 126.90(13)
C503 Rh2 C404 89.37(13)
N4 Rh2 C403 91.09(12)
N3 Rh2 C403 89.47(12)
C504 Rh2 C403 163.16(13)
C503 Rh2 C403 125.52(13)
C404 Rh2 C403 36.26(13)
N4 Rh2 C604 88.81(11)
N3 Rh2 C604 92.11(11)
C504 Rh2 C604 83.65(13)
C503 Rh2 C604 121.36(13)
C404 Rh2 C604 149.20(13)
C403 Rh2 C604 113.12(13)
N4 Rh2 C603 87.18(11)
N3 Rh2 C603 94.14(11)
C504 Rh2 C603 118.50(13)
C503 Rh2 C603 156.29(13)
C404 Rh2 C603 114.18(13)
C403 Rh2 C603 78.16(13)
C604 Rh2 C603 35.03(12)
O4 S2 O6 116.2(2)
O4 S2 O5 113.1(2)
O6 S2 O5 115.6(2)
O4 S2 C800 102.8(2)
O6 S2 C800 104.0(2)
O5 S2 C800 102.8(2)
C500 N3 C400 109.7(2)
C500 N3 Rh2 116.5(2)
C400 N3 Rh2 116.5(2)
C500 N3 H3 104.1
C400 N3 H3 104.1
Rh2 N3 H3 104.1
C600 N4 Rh2 120.1(2)
C600 N4 H4A 107.3
Rh2 N4 H4A 107.3
C600 N4 H4B 107.3
Rh2 N4 H4B 107.3
H4A N4 H4B 106.9
C701 N5 C703 125.8(14)
C106 C100 C101 109.8(3)
C106 C100 N1 113.9(3)
C101 C100 N1 110.6(3)
C106 C100 H10A 107.4
C101 C100 H10A 107.4
N1 C100 H10A 107.4
C107 C101 C102 119.8(3)
C107 C101 C100 119.6(3)
C102 C101 C100 120.6(3)
C110 C102 C101 118.3(3)
C110 C102 C103 118.9(3)
C101 C102 C103 122.8(3)
C104 C103 C102 125.5(3)
C104 C103 Rh1 72.20(19)
C102 C103 Rh1 113.6(2)
C104 C103 H10B 112.9
C102 C103 H10B 112.9
Rh1 C103 H10B 112.9
C103 C104 C105 124.6(3)
C103 C104 Rh1 71.01(19)
C105 C104 Rh1 118.0(2)
C103 C104 H10C 112.4
C105 C104 H10C 112.4
Rh1 C104 H10C 112.4
C111 C105 C106 119.0(3)
C111 C105 C104 118.6(3)
C106 C105 C104 122.3(3)
C114 C106 C105 119.4(3)
C114 C106 C100 120.0(3)
C105 C106 C100 120.5(3)
C108 C107 C101 120.8(4)
C108 C107 H10D 119.6
C101 C107 H10D 119.6
C109 C108 C107 119.6(3)
C109 C108 H10E 120.2
C107 C108 H10E 120.2
C108 C109 C110 120.1(3)
C108 C109 H10F 120.0
C110 C109 H10F 120.0
C109 C110 C102 121.4(4)
C109 C110 H11A 119.3
C102 C110 H11A 119.3
C112 C111 C105 121.0(3)
C112 C111 H11B 119.5
C105 C111 H11B 119.5
C111 C112 C113 119.8(3)
C111 C112 H11C 120.1
C113 C112 H11C 120.1
C114 C113 C112 120.0(3)
C114 C113 H11D 120.0
C112 C113 H11D 120.0
C113 C114 C106 120.7(3)
C113 C114 H11E 119.7
C106 C114 H11E 119.7
C206 C200 C201 109.6(3)
C206 C200 N1 110.7(3)
C201 C200 N1 113.4(3)
C206 C200 H20A 107.7
C201 C200 H20A 107.6
N1 C200 H20A 107.7
C202 C201 C207 119.2(4)
C202 C201 C200 121.4(3)
C207 C201 C200 119.4(4)
C201 C202 C210 119.1(3)
C201 C202 C203 122.6(3)
C210 C202 C203 118.3(4)
C204 C203 C202 123.4(3)
C204 C203 Rh1 70.70(19)
C202 C203 Rh1 117.3(2)
C204 C203 H20B 113.0
C202 C203 H20B 113.0
Rh1 C203 H20B 113.0
C203 C204 C205 125.8(3)
C203 C204 Rh1 72.25(19)
C205 C204 Rh1 114.3(2)
C203 C204 H20C 112.7
C205 C204 H20C 112.7
Rh1 C204 H20C 112.7
C206 C205 C212 118.0(3)
C206 C205 C204 123.2(3)
C212 C205 C204 118.8(3)
C215 C206 C205 120.0(4)
C215 C206 C200 119.1(4)
C205 C206 C200 120.9(3)
C208 C207 C201 120.8(4)
C208 C207 H20D 119.6
C201 C207 H20D 119.6
C209 C208 C207 120.0(4)
C209 C208 H20E 120.0
C207 C208 H20E 120.0
C208 C209 C210 120.3(4)
C208 C209 H20F 119.8
C210 C209 H20F 119.8
C209 C210 C202 120.4(4)
C209 C210 H21A 119.8
C202 C210 H21A 119.8
C213 C212 C205 121.3(4)
C213 C212 H21B 119.3
C205 C212 H21B 119.3
C214 C213 C212 120.2(4)
C214 C213 H21C 119.9
C212 C213 H21C 119.9
C213 C214 C215 120.0(4)
C213 C214 H21D 120.0
C215 C214 H21D 120.0
C206 C215 C214 120.6(5)
C206 C215 H21E 119.7
C214 C215 H21E 119.7
C306 C300 C301 110.3(3)
C306 C300 N2 111.7(3)
C301 C300 N2 110.7(3)
C306 C300 H30A 108.0
C301 C300 H30A 108.0
N2 C300 H30A 108.0
C307 C301 C302 119.6(4)
C307 C301 C300 119.2(4)
C302 C301 C300 121.1(3)
C310 C302 C301 118.5(3)
C310 C302 C303 118.7(3)
C301 C302 C303 122.8(3)
C304 C303 C302 125.0(3)
C304 C303 Rh1 72.15(19)
C302 C303 Rh1 115.3(2)
C304 C303 H30B 112.7
C302 C303 H30B 112.7
Rh1 C303 H30B 112.7
C303 C304 C305 125.1(3)
C303 C304 Rh1 72.1(2)
C305 C304 Rh1 114.3(2)
C303 C304 H30C 112.9
C305 C304 H30C 112.9
Rh1 C304 H30C 112.9
C311 C305 C306 118.9(3)
C311 C305 C304 118.1(3)
C306 C305 C304 123.0(3)
C314 C306 C305 119.2(3)
C314 C306 C300 119.4(3)
C305 C306 C300 121.4(3)
C308 C307 C301 120.6(4)
C308 C307 H30D 119.7
C301 C307 H30D 119.7
C309 C308 C307 120.2(4)
C309 C308 H30E 119.9
C307 C308 H30E 119.9
C308 C309 C310 120.1(4)
C308 C309 H30F 120.0
C310 C309 H30F 119.9
C309 C310 C302 121.1(4)
C309 C310 H31A 119.4
C302 C310 H31A 119.4
C312 C311 C305 121.1(4)
C312 C311 H31B 119.4
C305 C311 H31B 119.4
C311 C312 C313 119.8(4)
C311 C312 H31C 120.1
C313 C312 H31C 120.1
C314 C313 C312 120.2(4)
C314 C313 H31D 119.9
C312 C313 H31D 119.9
C313 C314 C306 120.8(4)
C313 C314 H31E 119.6
C306 C314 H31E 119.6
C406 C400 C401 111.2(3)
C406 C400 N3 113.5(3)
C401 C400 N3 109.5(3)
C406 C400 H40A 107.5
C401 C400 H40A 107.5
N3 C400 H40A 107.5
C407 C401 C402 120.6(3)
C407 C401 C400 118.7(3)
C402 C401 C400 120.7(3)
C401 C402 C410 117.8(3)
C401 C402 C403 123.3(3)
C410 C402 C403 118.9(3)
C404 C403 C402 125.4(3)
C404 C403 Rh2 71.1(2)
C402 C403 Rh2 114.2(2)
C404 C403 H40B 113.0
C402 C403 H40B 113.0
Rh2 C403 H40B 113.0
C403 C404 C405 125.8(3)
C403 C404 Rh2 72.7(2)
C405 C404 Rh2 114.1(2)
C403 C404 H40C 112.6
C405 C404 H40C 112.6
Rh2 C404 H40C 112.6
C406 C405 C411 119.1(3)
C406 C405 C404 122.3(3)
C411 C405 C404 118.7(3)
C405 C406 C414 119.1(3)
C405 C406 C400 121.9(3)
C414 C406 C400 119.0(3)
C401 C407 C408 120.4(4)
C401 C407 H40D 119.8
C408 C407 H40D 119.8
C409 C408 C407 119.3(4)
C409 C408 H40E 120.3
C407 C408 H40E 120.3
C410 C409 C408 120.3(4)
C410 C409 H40F 119.8
C408 C409 H40F 119.8
C409 C410 C402 121.6(4)
C409 C410 H41A 119.2
C402 C410 H41A 119.2
C412 C411 C405 121.1(4)
C412 C411 H41B 119.4
C405 C411 H41B 119.4
C411 C412 C413 119.7(4)
C411 C412 H41C 120.1
C413 C412 H41C 120.1
C412 C413 C414 120.4(4)
C412 C413 H41D 119.8
C414 C413 H41D 119.8
C413 C414 C406 120.6(4)
C413 C414 H41E 119.7
C406 C414 H41E 119.7
C506 C500 C501 108.5(3)
C506 C500 N3 112.7(3)
C501 C500 N3 112.8(3)
C506 C500 H50A 107.5
C501 C500 H50A 107.5
N3 C500 H50A 107.5
C502 C501 C507 119.7(3)
C502 C501 C500 121.0(3)
C507 C501 C500 119.3(3)
C510 C502 C501 118.5(3)
C510 C502 C503 119.6(3)
C501 C502 C503 121.7(3)
C504 C503 C502 122.2(3)
C504 C503 Rh2 70.28(19)
C502 C503 Rh2 120.2(2)
C504 C503 H50B 112.6
C502 C503 H50B 112.6
Rh2 C503 H50B 112.6
C503 C504 C505 125.2(3)
C503 C504 Rh2 71.9(2)
C505 C504 Rh2 114.8(2)
C503 C504 H50C 112.8
C505 C504 H50C 112.8
Rh2 C504 H50C 112.8
C511 C505 C506 118.5(3)
C511 C505 C504 118.9(3)
C506 C505 C504 122.5(3)
C514 C506 C505 119.7(3)
C514 C506 C500 119.7(3)
C505 C506 C500 120.4(3)
C508 C507 C501 120.9(4)
C508 C507 H50D 119.6
C501 C507 H50D 119.6
C507 C508 C509 119.4(4)
C507 C508 H50E 120.3
C509 C508 H50E 120.3
C510 C509 C508 120.0(4)
C510 C509 H50F 120.0
C508 C509 H50F 120.0
C509 C510 C502 121.4(4)
C509 C510 H51A 119.3
C502 C510 H51A 119.3
C512 C511 C505 121.5(3)
C512 C511 H51B 119.3
C505 C511 H51B 119.3
C511 C512 C513 119.8(3)
C511 C512 H51C 120.1
C513 C512 H51C 120.1
C514 C513 C512 119.4(3)
C514 C513 H51D 120.3
C512 C513 H51D 120.3
C513 C514 C506 121.0(3)
C513 C514 H51E 119.5
C506 C514 H51E 119.5
C606 C600 C601 112.1(3)
C606 C600 N4 112.0(3)
C601 C600 N4 109.2(3)
C606 C600 H60A 107.8
C601 C600 H60A 107.8
N4 C600 H60A 107.8
C602 C601 C607 119.3(3)
C602 C601 C600 121.3(3)
C607 C601 C600 119.4(3)
C601 C602 C610 118.8(3)
C601 C602 C603 122.8(3)
C610 C602 C603 118.3(3)
C604 C603 C602 125.4(3)
C604 C603 Rh2 71.33(19)
C602 C603 Rh2 114.4(2)
C604 C603 H60B 113.0
C602 C603 H60B 113.0
Rh2 C603 H60B 113.0
C603 C604 C605 125.0(3)
C603 C604 Rh2 73.65(19)
C605 C604 Rh2 113.6(2)
C603 C604 H60C 112.8
C605 C604 H60C 112.8
Rh2 C604 H60C 112.8
C611 C605 C606 119.3(3)
C611 C605 C604 118.1(3)
C606 C605 C604 122.6(3)
C605 C606 C614 118.8(3)
C605 C606 C600 121.5(3)
C614 C606 C600 119.7(3)
C608 C607 C601 120.4(4)
C608 C607 H60D 119.8
C601 C607 H60D 119.8
C609 C608 C607 120.6(4)
C609 C608 H60E 119.7
C607 C608 H60E 119.7
C608 C609 C610 119.5(4)
C608 C609 H60F 120.3
C610 C609 H60F 120.3
C609 C610 C602 121.4(4)
C609 C610 H61A 119.3
C602 C610 H61A 119.3
C612 C611 C605 120.9(3)
C612 C611 H61B 119.5
C605 C611 H61B 119.6
C613 C612 C611 120.0(4)
C613 C612 H61C 120.0
C611 C612 H61C 120.0
C612 C613 C614 120.0(3)
C612 C613 H61D 120.0
C614 C613 H61D 120.0
C613 C614 C606 120.9(3)
C613 C614 H61E 119.6
C606 C614 H61E 119.6
N5 C701 C700 175.5(10)
C703 C702 H70D 109.5
C703 C702 H70E 109.5
H70D C702 H70E 109.5
C703 C702 H70F 109.4
H70D C702 H70F 109.5
H70E C702 H70F 109.5
N5 C703 C702 172(3)
F5 C800 F4 108.1(4)
F5 C800 F6 106.4(4)
F4 C800 F6 107.0(4)
F5 C800 S2 112.1(4)
F4 C800 S2 111.6(3)
F6 C800 S2 111.3(3)
F1 C900 F2 109.1(6)
F1 C900 F3 106.3(6)
F2 C900 F3 107.2(7)
F1 C900 S1 113.3(6)
F2 C900 S1 111.5(5)
F3 C900 S1 109.1(5)

loop_
_geom_bond_atom_site_label_1
_geom_bond_atom_site_label_2
_geom_bond_distance
Rh1 N2 2.077(3)
Rh1 N1 2.089(3)
Rh1 C204 2.205(3)
Rh1 C103 2.214(3)
Rh1 C203 2.225(3)
Rh1 C104 2.229(3)
Rh1 C303 2.277(3)
Rh1 C304 2.278(3)
S1 O2 1.390(4)
S1 O1 1.412(3)
S1 O3 1.481(4)
S1 C900 1.793(8)
N1 C100 1.519(4)
N1 C200 1.526(4)
N1 H1 0.9300
F1 C900 1.300(8)
N2 C300 1.512(5)
N2 H2A 0.9200
N2 H2B 0.9200
Rh2 N4 2.075(3)
Rh2 N3 2.097(3)
Rh2 C504 2.180(3)
Rh2 C503 2.202(4)
Rh2 C404 2.236(3)
Rh2 C403 2.256(4)
Rh2 C604 2.291(3)
Rh2 C603 2.320(3)
S2 O4 1.421(3)
S2 O6 1.424(3)
S2 O5 1.446(4)
S2 C800 1.803(5)
F2 C900 1.309(7)
N3 C500 1.514(4)
N3 C400 1.524(4)
N3 H3 0.9300
F3 C900 1.381(9)
N4 C600 1.506(4)
N4 H4A 0.9200
N4 H4B 0.9200
F4 C800 1.328(5)
F5 C800 1.318(6)
N5 C701 1.149(9)
N5 C703 1.28(3)
F6 C800 1.329(5)
C100 C106 1.501(4)
C100 C101 1.514(5)
C100 H10A 1.0000
C101 C107 1.389(5)
C101 C102 1.402(5)
C102 C110 1.393(5)
C102 C103 1.476(5)
C103 C104 1.402(5)
C103 H10B 1.0000
C104 C105 1.466(5)
C104 H10C 1.0000
C105 C111 1.394(5)
C105 C106 1.401(5)
C106 C114 1.386(5)
C107 C108 1.385(5)
C107 H10D 0.9500
C108 C109 1.376(6)
C108 H10E 0.9500
C109 C110 1.377(5)
C109 H10F 0.9500
C110 H11A 0.9500
C111 C112 1.372(5)
C111 H11B 0.9500
C112 C113 1.386(5)
C112 H11C 0.9500
C113 C114 1.382(5)
C113 H11D 0.9500
C114 H11E 0.9500
C200 C206 1.506(5)
C200 C201 1.509(5)
C200 H20A 1.0000
C201 C202 1.395(5)
C201 C207 1.399(5)
C202 C210 1.398(5)
C202 C203 1.468(5)
C203 C204 1.408(5)
C203 H20B 1.0000
C204 C205 1.451(5)
C204 H20C 1.0000
C205 C206 1.396(5)
C205 C212 1.407(5)
C206 C215 1.382(6)
C207 C208 1.379(6)
C207 H20D 0.9500
C208 C209 1.365(7)
C208 H20E 0.9500
C209 C210 1.388(6)
C209 H20F 0.9500
C210 H21A 0.9500
C212 C213 1.369(6)
C212 H21B 0.9500
C213 C214 1.366(7)
C213 H21C 0.9500
C214 C215 1.388(7)
C214 H21D 0.9500
C215 H21E 0.9500
C300 C306 1.500(5)
C300 C301 1.507(5)
C300 H30A 1.0000
C301 C307 1.391(5)
C301 C302 1.400(5)
C302 C310 1.392(5)
C302 C303 1.470(5)
C303 C304 1.398(5)
C303 H30B 1.0000
C304 C305 1.466(5)
C304 H30C 1.0000
C305 C311 1.394(5)
C305 C306 1.402(5)
C306 C314 1.397(5)
C307 C308 1.384(7)
C307 H30D 0.9500
C308 C309 1.362(7)
C308 H30E 0.9500
C309 C310 1.383(6)
C309 H30F 0.9500
C310 H31A 0.9500
C311 C312 1.380(5)
C311 H31B 0.9500
C312 C313 1.380(6)
C312 H31C 0.9500
C313 C314 1.375(6)
C313 H31D 0.9500
C314 H31E 0.9500
C400 C406 1.500(5)
C400 C401 1.512(5)
C400 H40A 1.0000
C401 C407 1.389(5)
C401 C402 1.398(5)
C402 C410 1.401(5)
C402 C403 1.469(5)
C403 C404 1.398(5)
C403 H40B 1.0000
C404 C405 1.466(5)
C404 H40C 1.0000
C405 C406 1.396(5)
C405 C411 1.398(5)
C406 C414 1.399(5)
C407 C408 1.392(5)
C407 H40D 0.9500
C408 C409 1.386(6)
C408 H40E 0.9500
C409 C410 1.372(6)
C409 H40F 0.9500
C410 H41A 0.9500
C411 C412 1.375(6)
C411 H41B 0.9500
C412 C413 1.377(6)
C412 H41C 0.9500
C413 C414 1.378(6)
C413 H41D 0.9500
C414 H41E 0.9500
C500 C506 1.504(5)
C500 C501 1.505(5)
C500 H50A 1.0000
C501 C502 1.397(5)
C501 C507 1.403(5)
C502 C510 1.388(5)
C502 C503 1.477(5)
C503 C504 1.419(5)
C503 H50B 1.0000
C504 C505 1.469(5)
C504 H50C 1.0000
C505 C511 1.388(5)
C505 C506 1.401(5)
C506 C514 1.391(5)
C507 C508 1.372(6)
C507 H50D 0.9500
C508 C509 1.390(6)
C508 H50E 0.9500
C509 C510 1.380(6)
C509 H50F 0.9500
C510 H51A 0.9500
C511 C512 1.379(5)
C511 H51B 0.9500
C512 C513 1.390(5)
C512 H51C 0.9500
C513 C514 1.379(5)
C513 H51D 0.9500
C514 H51E 0.9500
C600 C606 1.501(5)
C600 C601 1.504(5)
C600 H60A 1.0000
C601 C602 1.394(5)
C601 C607 1.405(5)
C602 C610 1.397(5)
C602 C603 1.477(5)
C603 C604 1.388(5)
C603 H60B 1.0000
C604 C605 1.472(5)
C604 H60C 1.0000
C605 C611 1.396(5)
C605 C606 1.399(5)
C606 C614 1.401(5)
C607 C608 1.377(6)
C607 H60D 0.9500
C608 C609 1.377(6)
C608 H60E 0.9500
C609 C610 1.379(6)
C609 H60F 0.9500
C610 H61A 0.9500
C611 C612 1.379(5)
C611 H61B 0.9500
C612 C613 1.376(6)
C612 H61C 0.9500
C613 C614 1.381(5)
C613 H61D 0.9500
C614 H61E 0.9500
C700 C701 1.454(12)
C700 H70A 0.9800
C700 H70B 0.9800
C700 H70C 0.9800
C702 C703 1.38(4)
C702 H70D 0.9800
C702 H70E 0.9800
C702 H70F 0.9800

loop_
_geom_torsion_atom_site_label_1
_geom_torsion_atom_site_label_2
_geom_torsion_atom_site_label_3
_geom_torsion_atom_site_label_4
_geom_torsion
N2 Rh1 N1 C100 -60(9)
C204 Rh1 N1 C100 -147.7(2)
C103 Rh1 N1 C100 14.0(2)
C203 Rh1 N1 C100 -110.6(2)
C104 Rh1 N1 C100 -22.7(2)
C303 Rh1 N1 C100 95.1(2)
C304 Rh1 N1 C100 130.8(2)
N2 Rh1 N1 C200 72(9)
C204 Rh1 N1 C200 -15.7(2)
C103 Rh1 N1 C200 146.0(2)
C203 Rh1 N1 C200 21.3(2)
C104 Rh1 N1 C200 109.2(2)
C303 Rh1 N1 C200 -133.0(2)
C304 Rh1 N1 C200 -97.2(2)
N1 Rh1 N2 C300 175(100)
C204 Rh1 N2 C300 -97.8(2)
C103 Rh1 N2 C300 100.5(2)
C203 Rh1 N2 C300 -134.9(3)
C104 Rh1 N2 C300 137.2(2)
C303 Rh1 N2 C300 19.4(2)
C304 Rh1 N2 C300 -16.3(2)
N4 Rh2 N3 C500 40(5)
C504 Rh2 N3 C500 -8.5(2)
C503 Rh2 N3 C500 29.1(2)
C404 Rh2 N3 C500 118.4(2)
C403 Rh2 N3 C500 154.7(2)
C604 Rh2 N3 C500 -92.2(2)
C603 Rh2 N3 C500 -127.2(2)
N4 Rh2 N3 C400 -92(5)
C504 Rh2 N3 C400 -140.5(2)
C503 Rh2 N3 C400 -102.9(2)
C404 Rh2 N3 C400 -13.5(2)
C403 Rh2 N3 C400 22.7(2)
C604 Rh2 N3 C400 135.8(2)
C603 Rh2 N3 C400 100.8(2)
N3 Rh2 N4 C600 -145(5)
C504 Rh2 N4 C600 -96.5(3)
C503 Rh2 N4 C600 -134.1(3)
C404 Rh2 N4 C600 136.5(3)
C403 Rh2 N4 C600 100.3(3)
C604 Rh2 N4 C600 -12.8(3)
C603 Rh2 N4 C600 22.2(2)
C200 N1 C100 C106 -71.0(3)
Rh1 N1 C100 C106 64.1(3)
C200 N1 C100 C101 164.8(3)
Rh1 N1 C100 C101 -60.1(3)
C106 C100 C101 C107 112.8(3)
N1 C100 C101 C107 -120.7(3)
C106 C100 C101 C102 -63.3(4)
N1 C100 C101 C102 63.2(4)
C107 C101 C102 C110 1.6(5)
C100 C101 C102 C110 177.7(3)
C107 C101 C102 C103 179.9(3)
C100 C101 C102 C103 -4.0(5)
C110 C102 C103 C104 -143.1(3)
C101 C102 C103 C104 38.6(5)
C110 C102 C103 Rh1 132.6(3)
C101 C102 C103 Rh1 -45.7(4)
N2 Rh1 C103 C104 92.5(2)
N1 Rh1 C103 C104 -86.8(2)
C204 Rh1 C103 C104 8.4(5)
C203 Rh1 C103 C104 3.9(2)
C303 Rh1 C103 C104 -179.4(2)
C304 Rh1 C103 C104 -179.54(19)
N2 Rh1 C103 C102 -145.7(2)
N1 Rh1 C103 C102 35.0(2)
C204 Rh1 C103 C102 130.1(4)
C203 Rh1 C103 C102 125.6(2)
C104 Rh1 C103 C102 121.7(3)
C303 Rh1 C103 C102 -57.7(2)
C304 Rh1 C103 C102 -57.8(3)
C102 C103 C104 C105 4.7(5)
Rh1 C103 C104 C105 111.4(3)
C102 C103 C104 Rh1 -106.7(3)
N2 Rh1 C104 C103 -87.5(2)
N1 Rh1 C104 C103 93.0(2)
C204 Rh1 C104 C103 -176.77(19)
C203 Rh1 C104 C103 -176.8(2)
C303 Rh1 C104 C103 0.7(2)
C304 Rh1 C104 C103 0.9(4)
N2 Rh1 C104 C105 152.7(3)
N1 Rh1 C104 C105 -26.8(2)
C204 Rh1 C104 C105 63.4(3)
C103 Rh1 C104 C105 -119.8(3)
C203 Rh1 C104 C105 63.4(3)
C303 Rh1 C104 C105 -119.1(2)
C304 Rh1 C104 C105 -118.9(3)
C103 C104 C105 C111 136.7(3)
Rh1 C104 C105 C111 -138.0(3)
C103 C104 C105 C106 -39.6(5)
Rh1 C104 C105 C106 45.7(4)
C111 C105 C106 C114 -5.0(5)
C104 C105 C106 C114 171.3(3)
C111 C105 C106 C100 177.9(3)
C104 C105 C106 C100 -5.8(5)
C101 C100 C106 C114 -106.3(3)
N1 C100 C106 C114 129.1(3)
C101 C100 C106 C105 70.8(4)
N1 C100 C106 C105 -53.9(4)
C102 C101 C107 C108 -0.7(5)
C100 C101 C107 C108 -176.8(3)
C101 C107 C108 C109 0.4(6)
C107 C108 C109 C110 -1.1(6)
C108 C109 C110 C102 2.1(6)
C101 C102 C110 C109 -2.3(5)
C103 C102 C110 C109 179.3(3)
C106 C105 C111 C112 4.3(5)
C104 C105 C111 C112 -172.1(3)
C105 C111 C112 C113 -1.0(5)
C111 C112 C113 C114 -1.5(6)
C112 C113 C114 C106 0.7(6)
C105 C106 C114 C113 2.6(5)
C100 C106 C114 C113 179.7(3)
C100 N1 C200 C206 -163.6(3)
Rh1 N1 C200 C206 60.7(3)
C100 N1 C200 C201 72.8(3)
Rh1 N1 C200 C201 -62.9(3)
C206 C200 C201 C202 -67.4(4)
N1 C200 C201 C202 56.8(4)
C206 C200 C201 C207 110.6(4)
N1 C200 C201 C207 -125.2(3)
C207 C201 C202 C210 2.6(5)
C200 C201 C202 C210 -179.4(3)
C207 C201 C202 C203 -176.2(3)
C200 C201 C202 C203 1.8(5)
C201 C202 C203 C204 41.0(5)
C210 C202 C203 C204 -137.8(4)
C201 C202 C203 Rh1 -43.0(4)
C210 C202 C203 Rh1 138.2(3)
N2 Rh1 C203 C204 89.1(2)
N1 Rh1 C203 C204 -91.5(2)
C103 Rh1 C203 C204 177.62(19)
C104 Rh1 C203 C204 179.9(2)
C303 Rh1 C203 C204 5.0(4)
C304 Rh1 C203 C204 1.1(3)
N2 Rh1 C203 C202 -152.5(3)
N1 Rh1 C203 C202 26.9(3)
C204 Rh1 C203 C202 118.4(4)
C103 Rh1 C203 C202 -64.0(3)
C104 Rh1 C203 C202 -61.7(3)
C303 Rh1 C203 C202 123.4(3)
C304 Rh1 C203 C202 119.5(3)
C202 C203 C204 C205 -3.0(5)
Rh1 C203 C204 C205 107.5(3)
C202 C203 C204 Rh1 -110.5(3)
N2 Rh1 C204 C203 -90.4(2)
N1 Rh1 C204 C203 88.9(2)
C103 Rh1 C204 C203 -6.2(5)
C104 Rh1 C204 C203 -0.1(3)
C303 Rh1 C204 C203 -177.6(2)
C304 Rh1 C204 C203 -179.1(2)
N2 Rh1 C204 C205 147.6(3)
N1 Rh1 C204 C205 -33.1(3)
C103 Rh1 C204 C205 -128.2(4)
C203 Rh1 C204 C205 -122.0(4)
C104 Rh1 C204 C205 -122.1(3)
C303 Rh1 C204 C205 60.5(3)
C304 Rh1 C204 C205 59.0(3)
C203 C204 C205 C206 -40.2(5)
Rh1 C204 C205 C206 44.8(4)
C203 C204 C205 C212 140.6(4)
Rh1 C204 C205 C212 -134.4(3)
C212 C205 C206 C215 0.2(6)
C204 C205 C206 C215 -179.1(4)
C212 C205 C206 C200 -177.2(3)
C204 C205 C206 C200 3.5(6)
C201 C200 C206 C215 -114.4(4)
N1 C200 C206 C215 119.8(4)
C201 C200 C206 C205 63.0(4)
N1 C200 C206 C205 -62.8(4)
C202 C201 C207 C208 -2.0(5)
C200 C201 C207 C208 180.0(3)
C201 C207 C208 C209 0.0(6)
C207 C208 C209 C210 1.3(6)
C208 C209 C210 C202 -0.6(6)
C201 C202 C210 C209 -1.4(5)
C203 C202 C210 C209 177.5(3)
C206 C205 C212 C213 0.4(6)
C204 C205 C212 C213 179.7(4)
C205 C212 C213 C214 -1.1(7)
C212 C213 C214 C215 1.2(9)
C205 C206 C215 C214 -0.1(8)
C200 C206 C215 C214 177.4(5)
C213 C214 C215 C206 -0.6(9)
Rh1 N2 C300 C306 60.2(3)
Rh1 N2 C300 C301 -63.1(3)
C306 C300 C301 C307 111.2(4)
N2 C300 C301 C307 -124.6(4)
C306 C300 C301 C302 -65.1(4)
N2 C300 C301 C302 59.1(4)
C307 C301 C302 C310 1.2(6)
C300 C301 C302 C310 177.5(3)
C307 C301 C302 C303 -176.5(4)
C300 C301 C302 C303 -0.2(5)
C310 C302 C303 C304 -137.6(4)
C301 C302 C303 C304 40.1(5)
C310 C302 C303 Rh1 137.2(3)
C301 C302 C303 Rh1 -45.1(4)
N2 Rh1 C303 C304 -90.3(2)
N1 Rh1 C303 C304 90.0(2)
C204 Rh1 C303 C304 -2.5(2)
C103 Rh1 C303 C304 -179.8(2)
C203 Rh1 C303 C304 -5.9(4)
C104 Rh1 C303 C304 179.81(19)
N2 Rh1 C303 C302 30.7(3)
N1 Rh1 C303 C302 -149.0(3)
C204 Rh1 C303 C302 118.4(3)
C103 Rh1 C303 C302 -58.8(3)
C203 Rh1 C303 C302 115.0(3)
C104 Rh1 C303 C302 -59.2(3)
C304 Rh1 C303 C302 121.0(3)
C302 C303 C304 C305 -1.2(6)
Rh1 C303 C304 C305 107.6(3)
C302 C303 C304 Rh1 -108.8(3)
N2 Rh1 C304 C303 88.6(2)
N1 Rh1 C304 C303 -91.6(2)
C204 Rh1 C304 C303 177.7(2)
C103 Rh1 C304 C303 0.2(2)
C203 Rh1 C304 C303 177.1(2)
C104 Rh1 C304 C303 -0.4(4)
N2 Rh1 C304 C305 -32.6(2)
N1 Rh1 C304 C305 147.3(2)
C204 Rh1 C304 C305 56.6(2)
C103 Rh1 C304 C305 -120.9(2)
C203 Rh1 C304 C305 55.9(3)
C104 Rh1 C304 C305 -121.5(3)
C303 Rh1 C304 C305 -121.2(3)
C303 C304 C305 C311 139.2(4)
Rh1 C304 C305 C311 -136.2(3)
C303 C304 C305 C306 -38.5(5)
Rh1 C304 C305 C306 46.1(4)
C311 C305 C306 C314 -1.5(5)
C304 C305 C306 C314 176.1(3)
C311 C305 C306 C300 -177.9(3)
C304 C305 C306 C300 -0.2(5)
C301 C300 C306 C314 -111.2(4)
N2 C300 C306 C314 125.2(3)
C301 C300 C306 C305 65.2(4)
N2 C300 C306 C305 -58.4(4)
C302 C301 C307 C308 -0.4(7)
C300 C301 C307 C308 -176.8(4)
C301 C307 C308 C309 -0.6(8)
C307 C308 C309 C310 0.8(8)
C308 C309 C310 C302 0.0(7)
C301 C302 C310 C309 -1.1(6)
C303 C302 C310 C309 176.8(4)
C306 C305 C311 C312 1.8(5)
C304 C305 C311 C312 -176.0(3)
C305 C311 C312 C313 -1.2(5)
C311 C312 C313 C314 0.3(6)
C312 C313 C314 C306 0.0(6)
C305 C306 C314 C313 0.7(6)
C300 C306 C314 C313 177.1(4)
C500 N3 C400 C406 -77.2(3)
Rh2 N3 C400 C406 57.8(3)
C500 N3 C400 C401 157.9(3)
Rh2 N3 C400 C401 -67.1(3)
C406 C400 C401 C407 115.1(4)
N3 C400 C401 C407 -118.7(3)
C406 C400 C401 C402 -64.7(4)
N3 C400 C401 C402 61.5(4)
C407 C401 C402 C410 2.5(5)
C400 C401 C402 C410 -177.8(3)
C407 C401 C402 C403 -178.7(3)
C400 C401 C402 C403 1.0(5)
C401 C402 C403 C404 37.4(5)
C410 C402 C403 C404 -143.8(4)
C401 C402 C403 Rh2 -45.9(4)
C410 C402 C403 Rh2 132.9(3)
N4 Rh2 C403 C404 86.5(2)
N3 Rh2 C403 C404 -92.3(2)
C504 Rh2 C403 C404 1.5(5)
C503 Rh2 C403 C404 -5.2(3)
C604 Rh2 C403 C404 175.7(2)
C603 Rh2 C403 C404 173.4(2)
N4 Rh2 C403 C402 -152.3(2)
N3 Rh2 C403 C402 28.9(2)
C504 Rh2 C403 C402 122.7(4)
C503 Rh2 C403 C402 116.0(3)
C404 Rh2 C403 C402 121.2(3)
C604 Rh2 C403 C402 -63.1(3)
C603 Rh2 C403 C402 -65.4(2)
C402 C403 C404 C405 0.8(6)
Rh2 C403 C404 C405 107.6(3)
C402 C403 C404 Rh2 -106.8(3)
N4 Rh2 C404 C403 -93.5(2)
N3 Rh2 C404 C403 87.9(2)
C504 Rh2 C404 C403 -179.5(2)
C503 Rh2 C404 C403 175.8(2)
C604 Rh2 C404 C403 -7.8(4)
C603 Rh2 C404 C403 -7.1(2)
N4 Rh2 C404 C405 144.5(3)
N3 Rh2 C404 C405 -34.2(3)
C504 Rh2 C404 C405 58.5(3)
C503 Rh2 C404 C405 53.7(3)
C403 Rh2 C404 C405 -122.1(4)
C604 Rh2 C404 C405 -129.9(3)
C603 Rh2 C404 C405 -129.2(3)
C403 C404 C405 C406 -38.8(5)
Rh2 C404 C405 C406 46.6(4)
C403 C404 C405 C411 141.1(4)
Rh2 C404 C405 C411 -133.5(3)
C411 C405 C406 C414 -0.8(5)
C404 C405 C406 C414 179.1(3)
C411 C405 C406 C400 180.0(3)
C404 C405 C406 C400 -0.1(5)
C401 C400 C406 C405 64.6(4)
N3 C400 C406 C405 -59.4(4)
C401 C400 C406 C414 -114.6(3)
N3 C400 C406 C414 121.4(3)
C402 C401 C407 C408 -1.4(5)
C400 C401 C407 C408 178.8(3)
C401 C407 C408 C409 0.2(5)
C407 C408 C409 C410 -0.2(6)
C408 C409 C410 C402 1.3(6)
C401 C402 C410 C409 -2.5(5)
C403 C402 C410 C409 178.7(3)
C406 C405 C411 C412 0.1(5)
C404 C405 C411 C412 -179.8(3)
C405 C411 C412 C413 -0.3(6)
C411 C412 C413 C414 1.2(6)
C412 C413 C414 C406 -2.0(6)
C405 C406 C414 C413 1.8(5)
C400 C406 C414 C413 -179.0(3)
C400 N3 C500 C506 -170.0(3)
Rh2 N3 C500 C506 55.0(3)
C400 N3 C500 C501 66.7(3)
Rh2 N3 C500 C501 -68.3(3)
C506 C500 C501 C502 -72.9(4)
N3 C500 C501 C502 52.7(4)
C506 C500 C501 C507 104.6(4)
N3 C500 C501 C507 -129.7(3)
C507 C501 C502 C510 4.0(5)
C500 C501 C502 C510 -178.5(3)
C507 C501 C502 C503 -171.2(3)
C500 C501 C502 C503 6.3(5)
C510 C502 C503 C504 -133.2(4)
C501 C502 C503 C504 41.9(5)
C510 C502 C503 Rh2 142.3(3)
C501 C502 C503 Rh2 -42.6(4)
N4 Rh2 C503 C504 85.0(2)
N3 Rh2 C503 C504 -95.3(2)
C404 Rh2 C503 C504 173.8(2)
C403 Rh2 C503 C504 176.86(19)
C604 Rh2 C503 C504 -4.1(2)
C603 Rh2 C503 C504 0.3(4)
N4 Rh2 C503 C502 -158.5(3)
N3 Rh2 C503 C502 21.2(3)
C504 Rh2 C503 C502 116.5(4)
C404 Rh2 C503 C502 -69.7(3)
C403 Rh2 C503 C502 -66.6(3)
C604 Rh2 C503 C502 112.4(3)
C603 Rh2 C503 C502 116.8(3)
C502 C503 C504 C505 -5.9(5)
Rh2 C503 C504 C505 108.1(3)
C502 C503 C504 Rh2 -113.9(3)
N4 Rh2 C504 C503 -94.4(2)
N3 Rh2 C504 C503 84.6(2)
C404 Rh2 C504 C503 -7.8(3)
C403 Rh2 C504 C503 -8.9(5)
C604 Rh2 C504 C503 176.5(2)
C603 Rh2 C504 C503 -179.85(19)
N4 Rh2 C504 C505 144.5(2)
N3 Rh2 C504 C505 -36.5(2)
C503 Rh2 C504 C505 -121.1(3)
C404 Rh2 C504 C505 -128.9(2)
C403 Rh2 C504 C505 -129.9(4)
C604 Rh2 C504 C505 55.4(2)
C603 Rh2 C504 C505 59.1(3)
C503 C504 C505 C511 139.2(4)
Rh2 C504 C505 C511 -136.1(3)
C503 C504 C505 C506 -43.3(5)
Rh2 C504 C505 C506 41.4(4)
C511 C505 C506 C514 3.2(5)
C504 C505 C506 C514 -174.3(3)
C511 C505 C506 C500 -172.3(3)
C504 C505 C506 C500 10.2(5)
C501 C500 C506 C514 -115.0(3)
N3 C500 C506 C514 119.3(3)
C501 C500 C506 C505 60.5(4)
N3 C500 C506 C505 -65.2(4)
C502 C501 C507 C508 -2.1(5)
C500 C501 C507 C508 -179.6(3)
C501 C507 C508 C509 -1.1(6)
C507 C508 C509 C510 2.3(6)
C508 C509 C510 C502 -0.3(6)
C501 C502 C510 C509 -2.8(5)
C503 C502 C510 C509 172.4(3)
C506 C505 C511 C512 -0.8(5)
C504 C505 C511 C512 176.8(3)
C505 C511 C512 C513 -2.5(5)
C511 C512 C513 C514 3.4(6)
C512 C513 C514 C506 -1.0(6)
C505 C506 C514 C513 -2.3(5)
C500 C506 C514 C513 173.2(3)
Rh2 N4 C600 C606 57.9(3)
Rh2 N4 C600 C601 -66.8(3)
C606 C600 C601 C602 -63.3(4)
N4 C600 C601 C602 61.5(4)
C606 C600 C601 C607 117.0(4)
N4 C600 C601 C607 -118.3(3)
C607 C601 C602 C610 -0.9(5)
C600 C601 C602 C610 179.3(3)
C607 C601 C602 C603 178.8(3)
C600 C601 C602 C603 -1.0(5)
C601 C602 C603 C604 39.3(5)
C610 C602 C603 C604 -141.0(4)
C601 C602 C603 Rh2 -44.4(4)
C610 C602 C603 Rh2 135.3(3)
N4 Rh2 C603 C604 -91.9(2)
N3 Rh2 C603 C604 87.8(2)
C504 Rh2 C603 C604 -6.3(2)
C503 Rh2 C603 C604 -6.5(4)
C404 Rh2 C603 C604 -179.38(19)
C403 Rh2 C603 C604 176.3(2)
N4 Rh2 C603 C602 29.3(3)
N3 Rh2 C603 C602 -151.0(2)
C504 Rh2 C603 C602 114.9(3)
C503 Rh2 C603 C602 114.7(3)
C404 Rh2 C603 C602 -58.2(3)
C403 Rh2 C603 C602 -62.4(3)
C604 Rh2 C603 C602 121.2(3)
C602 C603 C604 C605 0.6(5)
Rh2 C603 C604 C605 107.7(3)
C602 C603 C604 Rh2 -107.1(3)
N4 Rh2 C604 C603 86.8(2)
N3 Rh2 C604 C603 -94.2(2)
C504 Rh2 C604 C603 174.4(2)
C503 Rh2 C604 C603 176.92(19)
C404 Rh2 C604 C603 1.1(3)
C403 Rh2 C604 C603 -3.9(2)
N4 Rh2 C604 C605 -34.8(2)
N3 Rh2 C604 C605 144.2(2)
C504 Rh2 C604 C605 52.8(2)
C503 Rh2 C604 C605 55.3(3)
C404 Rh2 C604 C605 -120.5(3)
C403 Rh2 C604 C605 -125.5(2)
C603 Rh2 C604 C605 -121.6(3)
C603 C604 C605 C611 139.8(4)
Rh2 C604 C605 C611 -134.1(3)
C603 C604 C605 C606 -41.2(5)
Rh2 C604 C605 C606 44.8(4)
C611 C605 C606 C614 1.4(5)
C604 C605 C606 C614 -177.6(3)
C611 C605 C606 C600 -177.6(3)
C604 C605 C606 C600 3.4(5)
C601 C600 C606 C605 62.0(4)
N4 C600 C606 C605 -61.1(4)
C601 C600 C606 C614 -117.0(3)
N4 C600 C606 C614 119.9(3)
C602 C601 C607 C608 1.6(5)
C600 C601 C607 C608 -178.6(3)
C601 C607 C608 C609 -0.9(6)
C607 C608 C609 C610 -0.5(6)
C608 C609 C610 C602 1.1(6)
C601 C602 C610 C609 -0.4(5)
C603 C602 C610 C609 179.8(3)
C606 C605 C611 C612 1.2(5)
C604 C605 C611 C612 -179.8(3)
C605 C611 C612 C613 -2.9(6)
C611 C612 C613 C614 1.9(6)
C612 C613 C614 C606 0.7(6)
C605 C606 C614 C613 -2.4(5)
C600 C606 C614 C613 176.6(3)
C703 N5 C701 C700 -169(10)
C701 N5 C703 C702 -136(26)
O4 S2 C800 F5 -174.3(3)
O6 S2 C800 F5 64.2(4)
O5 S2 C800 F5 -56.6(4)
O4 S2 C800 F4 -52.8(4)
O6 S2 C800 F4 -174.3(4)
O5 S2 C800 F4 64.8(4)
O4 S2 C800 F6 66.6(4)
O6 S2 C800 F6 -54.9(4)
O5 S2 C800 F6 -175.7(4)
O2 S1 C900 F1 -176.9(5)
O1 S1 C900 F1 56.9(6)
O3 S1 C900 F1 -61.4(5)
O2 S1 C900 F2 -53.3(7)
O1 S1 C900 F2 -179.6(6)
O3 S1 C900 F2 62.2(7)
O2 S1 C900 F3 64.9(6)
O1 S1 C900 F3 -61.4(6)
O3 S1 C900 F3 -179.6(5)
